data_7101312
loop_
_publ_author_name
'R. E. Mulvey'
'Joaquin Garcia-Alvarez'
'D. Graham'
'Alan Kennedy'
'Susan Weatherstone'

_publ_section_title
;
New reactivity and structural insights of
alkali-metal-mediated alumination in directed ortho-alumination of a
tertiary aromatic amide
;
_journal_issue 30
_journal_name_full 'Chemical Communications'
_journal_paper_doi 10.1039/b606080c
_journal_year 2006
_chemical_formula_sum 'C32 H64 Al N4 Na'
_chemical_formula_weight 554.84
_chemical_name_systematic
;
?
;
_space_group_IT_number 1
_symmetry_cell_setting triclinic
_symmetry_space_group_name_Hall 'P 1'
_symmetry_space_group_name_H-M 'P 1'
_atom_sites_solution_hydrogens geom
_atom_sites_solution_primary direct
_atom_sites_solution_secondary difmap
_audit_creation_method SHELXL-97
_cell_angle_alpha 102.489(2)
_cell_angle_beta 102.940(2)
_cell_angle_gamma 91.186(2)
_cell_formula_units_Z 1
_cell_length_a 9.4085(4)
_cell_length_b 9.7578(4)
_cell_length_c 10.5611(4)
_cell_measurement_reflns_used 4897
_cell_measurement_temperature 123(2)
_cell_measurement_theta_max 29.13
_cell_measurement_theta_min 1.00
_cell_volume 920.16(6)
_computing_data_collection 'Denzo & Collect'
_computing_structure_refinement 'SHELXL-97 (Sheldrick, 1997)'
_computing_structure_solution SIR
_diffrn_ambient_temperature 123(2)
_diffrn_measured_fraction_theta_full 0.987
_diffrn_measured_fraction_theta_max 0.987
_diffrn_measurement_device_type 'Nonius Kappa CCD'
_diffrn_measurement_method 'omega and phi scans'
_diffrn_radiation_monochromator graphite
_diffrn_radiation_source 'fine-focus sealed tube'
_diffrn_radiation_type MoK\a
_diffrn_radiation_wavelength 0.71073
_diffrn_reflns_av_R_equivalents 0.050
_diffrn_reflns_av_sigmaI/netI 0.0521
_diffrn_reflns_limit_h_max 12
_diffrn_reflns_limit_h_min -12
_diffrn_reflns_limit_k_max 13
_diffrn_reflns_limit_k_min -13
_diffrn_reflns_limit_l_max 14
_diffrn_reflns_limit_l_min -14
_diffrn_reflns_number 23628
_diffrn_reflns_theta_full 29.26
_diffrn_reflns_theta_max 29.26
_diffrn_reflns_theta_min 2.14
_diffrn_standards_decay_% 0
_diffrn_standards_number 0
_exptl_absorpt_coefficient_mu 0.090
_exptl_absorpt_correction_type none
_exptl_crystal_colour colourless
_exptl_crystal_density_diffrn 1.001
_exptl_crystal_density_method 'not measured'
_exptl_crystal_description lump
_exptl_crystal_F_000 308
_exptl_crystal_size_max 0.4
_exptl_crystal_size_mid 0.3
_exptl_crystal_size_min 0.25
_refine_diff_density_max 0.491
_refine_diff_density_min -0.249
_refine_diff_density_rms 0.039
_refine_ls_abs_structure_details 'Flack H D (1983), Acta Cryst. A39, 876-881'
_refine_ls_abs_structure_Flack 0.03(14)
_refine_ls_extinction_method none
_refine_ls_goodness_of_fit_ref 1.044
_refine_ls_hydrogen_treatment mixed
_refine_ls_matrix_type full
_refine_ls_number_parameters 382
_refine_ls_number_reflns 9674
_refine_ls_number_restraints 3
_refine_ls_restrained_S_all 1.044
_refine_ls_R_factor_all 0.0821
_refine_ls_R_factor_gt 0.0537
_refine_ls_shift/su_max 0.002
_refine_ls_shift/su_mean 0.000
_refine_ls_structure_factor_coef Fsqd
_refine_ls_weighting_details 'calc w=1/[\s^2^(Fo^2^)+(0.0317P)^2^+0.4036P] where P=(Fo^2^+2Fc^2^)/3'
_refine_ls_weighting_scheme calc
_refine_ls_wR_factor_gt 0.1024
_refine_ls_wR_factor_ref 0.1163
_reflns_number_gt 7563
_reflns_number_total 9674
_reflns_threshold_expression I>2\s(I)
_cod_data_source_file b606080c.txt
_cod_original_sg_symbol_H-M P1
_cod_database_code 7101312

loop_
_symmetry_equiv_pos_as_xyz
'x, y, z'

loop_
_atom_site_label
_atom_site_type_symbol
_atom_site_fract_x
_atom_site_fract_y
_atom_site_fract_z
_atom_site_U_iso_or_equiv
_atom_site_adp_type
_atom_site_occupancy
_atom_site_symmetry_multiplicity
_atom_site_calc_flag
_atom_site_refinement_flags
_atom_site_disorder_assembly
_atom_site_disorder_group
Al1 Al -0.03699(6) -0.02099(6) 0.47655(6) 0.02803(14) Uani 1 1 d . . .
Na1 Na 0.29440(9) 0.14756(9) 0.77270(8) 0.0335(2) Uani 1 1 d . . .
N1 N 0.2356(2) 0.0190(2) 0.9417(2) 0.0390(5) Uani 1 1 d . . .
N2 N 0.51253(19) -0.02400(19) 0.83111(18) 0.0328(4) Uani 1 1 d . . .
N3 N 0.3884(2) 0.4016(2) 0.9162(2) 0.0456(5) Uani 1 1 d . . .
N4 N 0.3993(2) 0.2784(2) 0.6286(2) 0.0393(5) Uani 1 1 d . . .
C1 C -0.0218(2) 0.1456(2) 0.6314(2) 0.0307(4) Uani 1 1 d . . .
C2 C -0.0442(2) 0.2529(2) 0.7045(2) 0.0291(4) Uani 1 1 d . . .
C3 C -0.0794(2) 0.3841(2) 0.78026(19) 0.0260(4) Uani 1 1 d . . .
C4 C -0.0898(2) 0.4007(2) 0.9122(2) 0.0294(4) Uani 1 1 d . . .
H4 H -0.0747 0.3234 0.9539 0.035 Uiso 1 1 calc R . .
C5 C -0.1216(2) 0.5280(2) 0.9832(2) 0.0343(5) Uani 1 1 d . . .
H5 H -0.1264 0.5380 1.0736 0.041 Uiso 1 1 calc R . .
C6 C -0.1465(3) 0.6409(2) 0.9236(2) 0.0395(5) Uani 1 1 d . . .
H6 H -0.1686 0.7282 0.9727 0.047 Uiso 1 1 calc R . .
C7 C -0.1391(3) 0.6261(2) 0.7922(2) 0.0410(6) Uani 1 1 d . . .
H7 H -0.1578 0.7030 0.7504 0.049 Uiso 1 1 calc R . .
C8 C -0.1045(3) 0.4994(2) 0.7211(2) 0.0340(5) Uani 1 1 d . . .
H8 H -0.0978 0.4907 0.6313 0.041 Uiso 1 1 calc R . .
C9 C 0.1551(3) -0.1095(3) 0.5194(2) 0.0370(5) Uani 1 1 d . . .
C10 C 0.1819(3) -0.2524(3) 0.4374(3) 0.0466(6) Uani 1 1 d . . .
H10 H 0.2880 -0.2677 0.4659 0.056 Uiso 1 1 calc R . .
C11 C 0.1483(4) -0.2544(4) 0.2905(3) 0.0798(11) Uani 1 1 d . . .
H11A H 0.0445 -0.2403 0.2598 0.120 Uiso 1 1 calc R . .
H11B H 0.1703 -0.3454 0.2409 0.120 Uiso 1 1 calc R . .
H11C H 0.2081 -0.1789 0.2752 0.120 Uiso 1 1 calc R . .
C12 C 0.0945(4) -0.3692(3) 0.4675(5) 0.0841(12) Uani 1 1 d . . .
H12A H 0.1087 -0.4598 0.4118 0.126 Uiso 1 1 calc R . .
H12B H -0.0095 -0.3517 0.4482 0.126 Uiso 1 1 calc R . .
H12C H 0.1279 -0.3713 0.5618 0.126 Uiso 1 1 calc R . .
C13 C -0.0491(3) 0.0647(3) 0.3173(2) 0.0356(5) Uani 1 1 d . . .
C14 C -0.1065(3) 0.2110(2) 0.3250(2) 0.0357(5) Uani 1 1 d . . .
H14 H -0.0529 0.2725 0.4120 0.043 Uiso 1 1 calc R . .
C15 C -0.2677(3) 0.2068(3) 0.3243(3) 0.0522(7) Uani 1 1 d . . .
H15A H -0.3240 0.1517 0.2380 0.078 Uiso 1 1 calc R . .
H15B H -0.2993 0.3029 0.3389 0.078 Uiso 1 1 calc R . .
H15C H -0.2841 0.1631 0.3956 0.078 Uiso 1 1 calc R . .
C16 C -0.0798(3) 0.2794(3) 0.2143(3) 0.0524(7) Uani 1 1 d . . .
H16A H -0.1215 0.3712 0.2228 0.079 Uiso 1 1 calc R . .
H16B H -0.1263 0.2188 0.1272 0.079 Uiso 1 1 calc R . .
H16C H 0.0256 0.2920 0.2218 0.079 Uiso 1 1 calc R . .
C17 C -0.2107(3) -0.1396(2) 0.4836(2) 0.0343(5) Uani 1 1 d . B .
C18 C -0.2956(3) -0.2529(2) 0.3632(2) 0.0386(5) Uani 1 1 d . . .
H18 H -0.2166 -0.3065 0.3303 0.046 Uiso 1 1 calc R A 1
C19 C -0.3836(3) -0.3630(3) 0.4010(3) 0.0519(7) Uani 1 1 d . B .
H19A H -0.4297 -0.4346 0.3207 0.078 Uiso 1 1 calc R . .
H19B H -0.4594 -0.3182 0.4424 0.078 Uiso 1 1 calc R . .
H19C H -0.3187 -0.4075 0.4641 0.078 Uiso 1 1 calc R . .
C21 C 0.0804(3) -0.0313(3) 0.9026(3) 0.0588(8) Uani 1 1 d . . .
H21A H 0.0200 0.0495 0.9066 0.088 Uiso 1 1 calc R . .
H21B H 0.0599 -0.0876 0.9637 0.088 Uiso 1 1 calc R . .
H21C H 0.0578 -0.0893 0.8115 0.088 Uiso 1 1 calc R . .
C22 C 0.2642(4) 0.1089(3) 1.0750(3) 0.0629(8) Uani 1 1 d . . .
H22A H 0.2441 0.0543 1.1375 0.094 Uiso 1 1 calc R . .
H22B H 0.2010 0.1875 1.0751 0.094 Uiso 1 1 calc R . .
H22C H 0.3669 0.1456 1.1022 0.094 Uiso 1 1 calc R . .
C23 C 0.3256(3) -0.1037(3) 0.9389(3) 0.0407(6) Uani 1 1 d . . .
H23A H 0.2856 -0.1748 0.8551 0.049 Uiso 1 1 calc R . .
H23B H 0.3179 -0.1466 1.0142 0.049 Uiso 1 1 calc R . .
C24 C 0.4851(3) -0.0673(3) 0.9480(2) 0.0407(6) Uani 1 1 d . . .
H24A H 0.5226 0.0097 1.0277 0.049 Uiso 1 1 calc R . .
H24B H 0.5406 -0.1503 0.9608 0.049 Uiso 1 1 calc R . .
C25 C 0.4992(3) -0.1455(3) 0.7197(2) 0.0410(5) Uani 1 1 d . . .
H25A H 0.3992 -0.1891 0.6948 0.061 Uiso 1 1 calc R . .
H25B H 0.5679 -0.2141 0.7462 0.061 Uiso 1 1 calc R . .
H25C H 0.5218 -0.1150 0.6434 0.061 Uiso 1 1 calc R . .
C26 C 0.6644(3) 0.0374(3) 0.8634(3) 0.0487(7) Uani 1 1 d . . .
H26A H 0.6859 0.0622 0.7842 0.073 Uiso 1 1 calc R . .
H26B H 0.7316 -0.0313 0.8921 0.073 Uiso 1 1 calc R . .
H26C H 0.6766 0.1222 0.9354 0.073 Uiso 1 1 calc R . .
C27 C 0.5240(3) 0.3894(3) 1.0103(3) 0.0550(7) Uani 1 1 d . . .
H27A H 0.5707 0.4835 1.0546 0.082 Uiso 1 1 calc R . .
H27B H 0.5900 0.3349 0.9625 0.082 Uiso 1 1 calc R . .
H27C H 0.5028 0.3415 1.0772 0.082 Uiso 1 1 calc R . .
C28 C 0.2908(3) 0.4789(3) 0.9915(4) 0.0637(9) Uani 1 1 d . . .
H28A H 0.3397 0.5702 1.0428 0.096 Uiso 1 1 calc R . .
H28B H 0.2664 0.4246 1.0527 0.096 Uiso 1 1 calc R . .
H28C H 0.2010 0.4937 0.9296 0.096 Uiso 1 1 calc R . .
C29 C 0.4124(4) 0.4819(3) 0.8200(3) 0.0685(9) Uani 1 1 d . . .
H29A H 0.3171 0.5127 0.7782 0.082 Uiso 1 1 calc R . .
H29B H 0.4760 0.5676 0.8692 0.082 Uiso 1 1 calc R . .
C30 C 0.4777(4) 0.4087(3) 0.7151(4) 0.0709(9) Uani 1 1 d . . .
H30A H 0.5768 0.3861 0.7569 0.085 Uiso 1 1 calc R . .
H30B H 0.4895 0.4743 0.6580 0.085 Uiso 1 1 calc R . .
C31 C 0.5001(4) 0.2048(4) 0.5567(4) 0.0798(11) Uani 1 1 d . . .
H31A H 0.5305 0.2633 0.5014 0.120 Uiso 1 1 calc R . .
H31B H 0.4516 0.1158 0.4996 0.120 Uiso 1 1 calc R . .
H31C H 0.5861 0.1857 0.6204 0.120 Uiso 1 1 calc R . .
C32 C 0.2725(3) 0.3070(4) 0.5347(4) 0.0685(9) Uani 1 1 d . . .
H32A H 0.2248 0.2183 0.4764 0.103 Uiso 1 1 calc R . .
H32B H 0.3029 0.3670 0.4806 0.103 Uiso 1 1 calc R . .
H32C H 0.2038 0.3554 0.5834 0.103 Uiso 1 1 calc R . .
C20B C -0.3711(7) -0.1972(6) 0.2463(6) 0.0478(13) Uiso 0.50 1 d P B 1
H20A H -0.4394 -0.1288 0.2738 0.072 Uiso 0.50 1 calc PR B 1
H20B H -0.4250 -0.2750 0.1756 0.072 Uiso 0.50 1 calc PR B 1
H20C H -0.2983 -0.1512 0.2127 0.072 Uiso 0.50 1 calc PR B 1
C20A C -0.4184(7) -0.1750(6) 0.2832(6) 0.0458(13) Uiso 0.50 1 d P B 2
H20D H -0.4763 -0.2426 0.2051 0.069 Uiso 0.50 1 calc PR B 2
H20E H -0.3726 -0.1000 0.2540 0.069 Uiso 0.50 1 calc PR B 2
H20F H -0.4823 -0.1342 0.3409 0.069 Uiso 0.50 1 calc PR B 2
H13B H 0.051(3) 0.068(3) 0.293(3) 0.043(7) Uiso 1 1 d . . .
H9B H 0.172(3) -0.112(3) 0.610(3) 0.047(7) Uiso 1 1 d . . .
H17B H -0.178(3) -0.179(3) 0.562(3) 0.050(8) Uiso 1 1 d . . .
H7A H -0.282(3) -0.078(3) 0.518(3) 0.059(8) Uiso 1 1 d . . .
H9A H 0.240(3) -0.033(3) 0.521(3) 0.058(8) Uiso 1 1 d . . .
H13A H -0.108(3) 0.006(3) 0.248(3) 0.051(8) Uiso 1 1 d . . .

loop_
_atom_site_aniso_label
_atom_site_aniso_U_11
_atom_site_aniso_U_22
_atom_site_aniso_U_33
_atom_site_aniso_U_23
_atom_site_aniso_U_13
_atom_site_aniso_U_12
Al1 0.0322(3) 0.0300(3) 0.0223(3) 0.0069(3) 0.0059(3) 0.0058(3)
Na1 0.0379(5) 0.0278(4) 0.0354(5) 0.0089(4) 0.0088(4) -0.0019(4)
N1 0.0355(11) 0.0414(11) 0.0487(12) 0.0199(10) 0.0179(9) 0.0057(9)
N2 0.0294(9) 0.0330(9) 0.0339(10) 0.0065(8) 0.0044(8) 0.0036(7)
N3 0.0498(13) 0.0311(10) 0.0509(12) 0.0024(9) 0.0093(10) -0.0097(9)
N4 0.0383(11) 0.0376(11) 0.0471(11) 0.0156(9) 0.0147(9) 0.0042(9)
C1 0.0355(12) 0.0332(11) 0.0245(10) 0.0090(9) 0.0067(9) 0.0038(9)
C2 0.0288(11) 0.0358(11) 0.0232(10) 0.0097(9) 0.0044(8) -0.0001(9)
C3 0.0254(10) 0.0267(10) 0.0246(9) 0.0047(8) 0.0045(8) -0.0006(8)
C4 0.0324(11) 0.0283(10) 0.0282(10) 0.0083(8) 0.0071(8) -0.0006(8)
C5 0.0388(13) 0.0359(12) 0.0283(11) 0.0038(9) 0.0118(9) -0.0003(9)
C6 0.0457(14) 0.0277(11) 0.0447(13) 0.0032(10) 0.0147(11) 0.0058(10)
C7 0.0495(15) 0.0321(12) 0.0457(14) 0.0158(10) 0.0131(11) 0.0071(11)
C8 0.0404(13) 0.0338(11) 0.0297(11) 0.0105(9) 0.0088(9) 0.0017(9)
C9 0.0377(13) 0.0388(13) 0.0322(12) 0.0061(10) 0.0048(10) 0.0093(10)
C10 0.0352(13) 0.0425(14) 0.0514(15) -0.0030(11) 0.0004(11) 0.0107(11)
C11 0.086(2) 0.086(2) 0.0459(17) -0.0191(16) 0.0007(16) 0.042(2)
C12 0.064(2) 0.0396(16) 0.144(4) 0.019(2) 0.015(2) 0.0128(15)
C13 0.0426(14) 0.0392(13) 0.0257(11) 0.0077(10) 0.0087(10) 0.0052(11)
C14 0.0472(14) 0.0359(12) 0.0243(10) 0.0101(9) 0.0059(10) 0.0027(10)
C15 0.0531(17) 0.0522(16) 0.0599(17) 0.0275(14) 0.0155(14) 0.0161(13)
C16 0.074(2) 0.0486(16) 0.0390(13) 0.0196(12) 0.0137(13) 0.0004(14)
C17 0.0371(12) 0.0387(12) 0.0272(11) 0.0066(9) 0.0084(9) 0.0019(10)
C18 0.0406(13) 0.0372(12) 0.0355(12) 0.0067(10) 0.0050(10) 0.0007(10)
C19 0.0596(18) 0.0446(15) 0.0474(15) 0.0063(12) 0.0091(13) -0.0083(13)
C21 0.0413(15) 0.075(2) 0.073(2) 0.0416(17) 0.0174(14) -0.0024(14)
C22 0.071(2) 0.0541(17) 0.071(2) 0.0057(15) 0.0396(17) -0.0010(15)
C23 0.0496(15) 0.0371(13) 0.0415(13) 0.0192(11) 0.0128(11) 0.0055(11)
C24 0.0436(14) 0.0450(13) 0.0330(12) 0.0125(10) 0.0035(10) 0.0129(11)
C25 0.0369(13) 0.0434(13) 0.0395(13) 0.0035(10) 0.0078(10) 0.0076(10)
C26 0.0316(13) 0.0407(14) 0.0686(18) 0.0088(13) 0.0041(12) 0.0022(11)
C27 0.0425(15) 0.0477(15) 0.0732(19) 0.0107(14) 0.0134(14) 0.0027(12)
C28 0.0364(15) 0.0505(17) 0.096(2) 0.0002(16) 0.0140(15) -0.0004(12)
C29 0.101(3) 0.0360(15) 0.067(2) 0.0093(14) 0.0197(18) -0.0167(16)
C30 0.084(2) 0.0574(19) 0.080(2) 0.0226(17) 0.0320(19) -0.0200(17)
C31 0.090(3) 0.088(3) 0.096(3) 0.048(2) 0.064(2) 0.038(2)
C32 0.0508(18) 0.078(2) 0.084(2) 0.0469(19) 0.0035(16) 0.0007(15)

loop_
_atom_type_symbol
_atom_type_description
_atom_type_scat_dispersion_real
_atom_type_scat_dispersion_imag
_atom_type_scat_source
Al Al 0.0645 0.0514 'International Tables Vol C Tables 4.2.6.8 and 6.1.1.4'
Na Na 0.0362 0.0249 'International Tables Vol C Tables 4.2.6.8 and 6.1.1.4'
N N 0.0061 0.0033 'International Tables Vol C Tables 4.2.6.8 and 6.1.1.4'
C C 0.0033 0.0016 'International Tables Vol C Tables 4.2.6.8 and 6.1.1.4'
H H 0.0000 0.0000 'International Tables Vol C Tables 4.2.6.8 and 6.1.1.4'

loop_
_geom_angle_atom_site_label_1
_geom_angle_atom_site_label_2
_geom_angle_atom_site_label_3
_geom_angle
C17 Al1 C13 118.44(10)
C17 Al1 C1 103.65(9)
C13 Al1 C1 104.45(9)
C17 Al1 C9 113.91(11)
C13 Al1 C9 110.47(11)
C1 Al1 C9 104.12(9)
N4 Na1 N1 169.79(8)
N4 Na1 N3 72.28(7)
N1 Na1 N3 103.46(7)
N4 Na1 N2 100.29(7)
N1 Na1 N2 71.73(6)
N3 Na1 N2 106.85(7)
N4 Na1 C1 96.71(7)
N1 Na1 C1 93.47(7)
N3 Na1 C1 109.76(7)
N2 Na1 C1 142.83(6)
C22 N1 C21 108.1(2)
C22 N1 C23 110.9(2)
C21 N1 C23 108.9(2)
C22 N1 Na1 112.16(16)
C21 N1 Na1 109.65(15)
C23 N1 Na1 107.02(14)
C25 N2 C24 110.62(19)
C25 N2 C26 106.97(19)
C24 N2 C26 108.67(19)
C25 N2 Na1 109.69(13)
C24 N2 Na1 103.36(13)
C26 N2 Na1 117.47(14)
C27 N3 C29 111.8(2)
C27 N3 C28 108.0(2)
C29 N3 C28 107.2(2)
C27 N3 Na1 107.53(16)
C29 N3 Na1 104.93(16)
C28 N3 Na1 117.53(16)
C32 N4 C31 109.6(3)
C32 N4 C30 111.5(2)
C31 N4 C30 107.5(3)
C32 N4 Na1 104.14(17)
C31 N4 Na1 116.39(17)
C30 N4 Na1 107.77(16)
C2 C1 Al1 163.85(19)
C2 C1 Na1 94.75(15)
Al1 C1 Na1 100.69(8)
C1 C2 C3 174.4(2)
C4 C3 C8 118.11(19)
C4 C3 C2 121.97(18)
C8 C3 C2 119.91(18)
C5 C4 C3 120.88(19)
C5 C4 H4 119.6
C3 C4 H4 119.6
C6 C5 C4 120.5(2)
C6 C5 H5 119.8
C4 C5 H5 119.8
C5 C6 C7 119.6(2)
C5 C6 H6 120.2
C7 C6 H6 120.2
C6 C7 C8 120.2(2)
C6 C7 H7 119.9
C8 C7 H7 119.9
C7 C8 C3 120.7(2)
C7 C8 H8 119.7
C3 C8 H8 119.7
C10 C9 Al1 121.66(17)
C10 C9 H9B 109.7(17)
Al1 C9 H9B 106.1(17)
C10 C9 H9A 108.9(16)
Al1 C9 H9A 106.9(16)
H9B C9 H9A 102(2)
C11 C10 C12 112.1(3)
C11 C10 C9 111.2(2)
C12 C10 C9 109.9(2)
C11 C10 H10 107.8
C12 C10 H10 107.8
C9 C10 H10 107.8
C10 C11 H11A 109.5
C10 C11 H11B 109.5
H11A C11 H11B 109.5
C10 C11 H11C 109.5
H11A C11 H11C 109.5
H11B C11 H11C 109.5
C10 C12 H12A 109.5
C10 C12 H12B 109.5
H12A C12 H12B 109.5
C10 C12 H12C 109.5
H12A C12 H12C 109.5
H12B C12 H12C 109.5
C14 C13 Al1 117.71(16)
C14 C13 H13B 107.7(14)
Al1 C13 H13B 110.7(14)
C14 C13 H13A 107.6(18)
Al1 C13 H13A 106.8(18)
H13B C13 H13A 106(2)
C15 C14 C16 109.8(2)
C15 C14 C13 111.1(2)
C16 C14 C13 113.3(2)
C15 C14 H14 107.4
C16 C14 H14 107.4
C13 C14 H14 107.4
C14 C15 H15A 109.5
C14 C15 H15B 109.5
H15A C15 H15B 109.5
C14 C15 H15C 109.5
H15A C15 H15C 109.5
H15B C15 H15C 109.5
C14 C16 H16A 109.5
C14 C16 H16B 109.5
H16A C16 H16B 109.5
C14 C16 H16C 109.5
H16A C16 H16C 109.5
H16B C16 H16C 109.5
C18 C17 Al1 122.94(16)
C18 C17 H17B 111.0(17)
Al1 C17 H17B 105.3(16)
C18 C17 H7A 108.1(18)
Al1 C17 H7A 109.0(17)
H17B C17 H7A 98(2)
C20B C18 C19 116.0(3)
C20B C18 C17 114.6(3)
C19 C18 C17 113.8(2)
C20B C18 C20A 24.7(3)
C19 C18 C20A 102.7(3)
C17 C18 C20A 105.9(3)
C20B C18 H18 103.4
C19 C18 H18 103.4
C17 C18 H18 103.4
C20A C18 H18 128.0
C18 C19 H19A 109.5
C18 C19 H19B 109.5
H19A C19 H19B 109.5
C18 C19 H19C 109.5
H19A C19 H19C 109.5
H19B C19 H19C 109.5
N1 C21 H21A 109.5
N1 C21 H21B 109.5
H21A C21 H21B 109.5
N1 C21 H21C 109.5
H21A C21 H21C 109.5
H21B C21 H21C 109.5
N1 C22 H22A 109.5
N1 C22 H22B 109.5
H22A C22 H22B 109.5
N1 C22 H22C 109.5
H22A C22 H22C 109.5
H22B C22 H22C 109.5
N1 C23 C24 113.5(2)
N1 C23 H23A 108.9
C24 C23 H23A 108.9
N1 C23 H23B 108.9
C24 C23 H23B 108.9
H23A C23 H23B 107.7
N2 C24 C23 114.01(19)
N2 C24 H24A 108.7
C23 C24 H24A 108.7
N2 C24 H24B 108.7
C23 C24 H24B 108.7
H24A C24 H24B 107.6
N2 C25 H25A 109.5
N2 C25 H25B 109.5
H25A C25 H25B 109.5
N2 C25 H25C 109.5
H25A C25 H25C 109.5
H25B C25 H25C 109.5
N2 C26 H26A 109.5
N2 C26 H26B 109.5
H26A C26 H26B 109.5
N2 C26 H26C 109.5
H26A C26 H26C 109.5
H26B C26 H26C 109.5
N3 C27 H27A 109.5
N3 C27 H27B 109.5
H27A C27 H27B 109.5
N3 C27 H27C 109.5
H27A C27 H27C 109.5
H27B C27 H27C 109.5
N3 C28 H28A 109.5
N3 C28 H28B 109.5
H28A C28 H28B 109.5
N3 C28 H28C 109.5
H28A C28 H28C 109.5
H28B C28 H28C 109.5
C30 C29 N3 115.9(3)
C30 C29 H29A 108.3
N3 C29 H29A 108.3
C30 C29 H29B 108.3
N3 C29 H29B 108.3
H29A C29 H29B 107.4
C29 C30 N4 117.2(3)
C29 C30 H30A 108.0
N4 C30 H30A 108.0
C29 C30 H30B 108.0
N4 C30 H30B 108.0
H30A C30 H30B 107.2
N4 C31 H31A 109.5
N4 C31 H31B 109.5
H31A C31 H31B 109.5
N4 C31 H31C 109.5
H31A C31 H31C 109.5
H31B C31 H31C 109.5
N4 C32 H32A 109.5
N4 C32 H32B 109.5
H32A C32 H32B 109.5
N4 C32 H32C 109.5
H32A C32 H32C 109.5
H32B C32 H32C 109.5
C18 C20B H20A 109.5
C18 C20B H20B 109.5
C18 C20B H20C 109.5
C18 C20A H20D 109.5
C18 C20A H20E 109.5
H20D C20A H20E 109.5
C18 C20A H20F 109.5
H20D C20A H20F 109.5
H20E C20A H20F 109.5

loop_
_geom_bond_atom_site_label_1
_geom_bond_atom_site_label_2
_geom_bond_distance
Al1 C17 2.007(2)
Al1 C13 2.017(2)
Al1 C1 2.018(2)
Al1 C9 2.021(2)
Na1 N4 2.526(2)
Na1 N1 2.539(2)
Na1 N3 2.628(2)
Na1 N2 2.723(2)
Na1 C1 3.013(2)
N1 C22 1.452(4)
N1 C21 1.468(3)
N1 C23 1.480(3)
N2 C25 1.460(3)
N2 C24 1.461(3)
N2 C26 1.475(3)
N3 C27 1.456(4)
N3 C29 1.462(4)
N3 C28 1.464(4)
N4 C32 1.445(4)
N4 C31 1.451(4)
N4 C30 1.466(4)
C1 C2 1.212(3)
C2 C3 1.443(3)
C3 C4 1.393(3)
C3 C8 1.400(3)
C4 C5 1.382(3)
C4 H4 0.9500
C5 C6 1.381(3)
C5 H5 0.9500
C6 C7 1.382(3)
C6 H6 0.9500
C7 C8 1.387(3)
C7 H7 0.9500
C8 H8 0.9500
C9 C10 1.532(3)
C9 H9B 0.95(3)
C9 H9A 1.07(3)
C10 C11 1.508(4)
C10 C12 1.520(4)
C10 H10 1.0000
C11 H11A 0.9800
C11 H11B 0.9800
C11 H11C 0.9800
C12 H12A 0.9800
C12 H12B 0.9800
C12 H12C 0.9800
C13 C14 1.529(3)
C13 H13B 1.03(3)
C13 H13A 0.90(3)
C14 C15 1.514(4)
C14 C16 1.529(3)
C14 H14 1.0000
C15 H15A 0.9800
C15 H15B 0.9800
C15 H15C 0.9800
C16 H16A 0.9800
C16 H16B 0.9800
C16 H16C 0.9800
C17 C18 1.542(3)
C17 H17B 0.98(3)
C17 H7A 0.99(3)
C18 C20B 1.496(6)
C18 C19 1.515(4)
C18 C20A 1.582(6)
C18 H18 1.0000
C19 H19A 0.9800
C19 H19B 0.9800
C19 H19C 0.9800
C21 H21A 0.9800
C21 H21B 0.9800
C21 H21C 0.9800
C22 H22A 0.9800
C22 H22B 0.9800
C22 H22C 0.9800
C23 C24 1.512(4)
C23 H23A 0.9900
C23 H23B 0.9900
C24 H24A 0.9900
C24 H24B 0.9900
C25 H25A 0.9800
C25 H25B 0.9800
C25 H25C 0.9800
C26 H26A 0.9800
C26 H26B 0.9800
C26 H26C 0.9800
C27 H27A 0.9800
C27 H27B 0.9800
C27 H27C 0.9800
C28 H28A 0.9800
C28 H28B 0.9800
C28 H28C 0.9800
C29 C30 1.448(5)
C29 H29A 0.9900
C29 H29B 0.9900
C30 H30A 0.9900
C30 H30B 0.9900
C31 H31A 0.9800
C31 H31B 0.9800
C31 H31C 0.9800
C32 H32A 0.9800
C32 H32B 0.9800
C32 H32C 0.9800
C20B H20A 0.9800
C20B H20B 0.9800
C20B H20C 0.9800
C20A H20D 0.9800
C20A H20E 0.9800
C20A H20F 0.9800

loop_
_geom_torsion_atom_site_label_1
_geom_torsion_atom_site_label_2
_geom_torsion_atom_site_label_3
_geom_torsion_atom_site_label_4
_geom_torsion
N4 Na1 N1 C22 64.4(5)
N3 Na1 N1 C22 0.3(2)
N2 Na1 N1 C22 103.86(19)
C1 Na1 N1 C22 -110.99(19)
N4 Na1 N1 C21 -175.5(4)
N3 Na1 N1 C21 120.41(19)
N2 Na1 N1 C21 -136.00(19)
C1 Na1 N1 C21 9.14(19)
N4 Na1 N1 C23 -57.5(5)
N3 Na1 N1 C23 -121.59(16)
N2 Na1 N1 C23 -18.00(14)
C1 Na1 N1 C23 127.14(15)
N4 Na1 N2 C25 -80.67(15)
N1 Na1 N2 C25 105.91(15)
N3 Na1 N2 C25 -155.11(15)
C1 Na1 N2 C25 35.16(19)
N4 Na1 N2 C24 161.33(14)
N1 Na1 N2 C24 -12.08(14)
N3 Na1 N2 C24 86.89(14)
C1 Na1 N2 C24 -82.83(17)
N4 Na1 N2 C26 41.71(18)
N1 Na1 N2 C26 -131.71(18)
N3 Na1 N2 C26 -32.73(18)
C1 Na1 N2 C26 157.54(16)
N4 Na1 N3 C27 -105.13(18)
N1 Na1 N3 C27 65.23(18)
N2 Na1 N3 C27 -9.45(18)
C1 Na1 N3 C27 163.98(16)
N4 Na1 N3 C29 14.00(19)
N1 Na1 N3 C29 -175.6(2)
N2 Na1 N3 C29 109.7(2)
C1 Na1 N3 C29 -76.9(2)
N4 Na1 N3 C28 132.9(2)
N1 Na1 N3 C28 -56.7(2)
N2 Na1 N3 C28 -131.4(2)
C1 Na1 N3 C28 42.0(2)
N1 Na1 N4 C32 -174.1(4)
N3 Na1 N4 C32 -107.4(2)
N2 Na1 N4 C32 148.02(19)
C1 Na1 N4 C32 1.2(2)
N1 Na1 N4 C31 65.2(5)
N3 Na1 N4 C31 131.9(2)
N2 Na1 N4 C31 27.3(2)
C1 Na1 N4 C31 -119.5(2)
N1 Na1 N4 C30 -55.5(5)
N3 Na1 N4 C30 11.1(2)
N2 Na1 N4 C30 -93.4(2)
C1 Na1 N4 C30 119.8(2)
C17 Al1 C1 C2 -69.2(7)
C13 Al1 C1 C2 55.5(7)
C9 Al1 C1 C2 171.4(7)
C17 Al1 C1 Na1 128.16(9)
C13 Al1 C1 Na1 -107.18(9)
C9 Al1 C1 Na1 8.75(11)
N4 Na1 C1 C2 -92.72(15)
N1 Na1 C1 C2 86.45(15)
N3 Na1 C1 C2 -19.19(16)
N2 Na1 C1 C2 150.36(14)
N4 Na1 C1 Al1 82.51(9)
N1 Na1 C1 Al1 -98.32(9)
N3 Na1 C1 Al1 156.04(8)
N2 Na1 C1 Al1 -34.41(14)
Al1 C1 C2 C3 -22(3)
Na1 C1 C2 C3 141(2)
C1 C2 C3 C4 149(2)
C1 C2 C3 C8 -31(2)
C8 C3 C4 C5 -1.0(3)
C2 C3 C4 C5 179.1(2)
C3 C4 C5 C6 1.2(3)
C4 C5 C6 C7 -0.1(4)
C5 C6 C7 C8 -1.0(4)
C6 C7 C8 C3 1.2(4)
C4 C3 C8 C7 -0.2(3)
C2 C3 C8 C7 179.7(2)
C17 Al1 C9 C10 59.0(2)
C13 Al1 C9 C10 -77.2(2)
C1 Al1 C9 C10 171.1(2)
Al1 C9 C10 C11 52.6(3)
Al1 C9 C10 C12 -72.1(3)
C17 Al1 C13 C14 90.3(2)
C1 Al1 C13 C14 -24.3(2)
C9 Al1 C13 C14 -135.74(19)
Al1 C13 C14 C15 -68.6(2)
Al1 C13 C14 C16 167.18(18)
C13 Al1 C17 C18 45.3(2)
C1 Al1 C17 C18 160.31(18)
C9 Al1 C17 C18 -87.2(2)
Al1 C17 C18 C20B -64.2(4)
Al1 C17 C18 C19 158.96(19)
Al1 C17 C18 C20A -89.0(3)
C22 N1 C23 C24 -73.6(3)
C21 N1 C23 C24 167.5(2)
Na1 N1 C23 C24 49.0(2)
C25 N2 C24 C23 -75.0(2)
C26 N2 C24 C23 167.9(2)
Na1 N2 C24 C23 42.4(2)
N1 C23 C24 N2 -67.8(3)
C27 N3 C29 C30 75.7(3)
C28 N3 C29 C30 -166.2(3)
Na1 N3 C29 C30 -40.5(3)
N3 C29 C30 N4 58.7(4)
C32 N4 C30 C29 74.9(4)
C31 N4 C30 C29 -165.0(3)
Na1 N4 C30 C29 -38.8(3)
